data_4317570
loop_
_publ_author_name
'Hyungphil Chun'
'Phalguni Chaudhuri'
'Thomas Weyherm\"uller'
'Karl Wieghardt'

_publ_section_title
;
 o-Iminobenzosemiquinonato Complexes of Mn(III) and Mn(IV). Synthesis and
 Characterization of [MnIII(LISQ)2(LAP)] (St= 1) and [MnIV(LISQ)2(LAP-H)]
 (St=1/2)
;
_journal_name_full 'Inorganic Chemistry'
_journal_page_first 790
_journal_page_last 795
_journal_paper_doi 10.1021/ic010860w
_journal_volume 41
_journal_year 2002
_chemical_formula_sum 'C60 H76 Mn N3 O3'
_chemical_formula_weight 942.18
_chemical_name_systematic
;
   ?
;
_space_group_IT_number 19
_symmetry_cell_setting orthorhombic
_symmetry_space_group_name_Hall 'P 2ac 2ab'
_symmetry_space_group_name_H-M 'P 21 21 21'
_atom_sites_solution_hydrogens geom
_atom_sites_solution_primary direct
_atom_sites_solution_secondary difmap
_audit_creation_method SHELXL
_cell_angle_alpha 90.00
_cell_angle_beta 90.00
_cell_angle_gamma 90.00
_cell_formula_units_Z 4
_cell_length_a 12.9544(8)
_cell_length_b 17.5606(12)
_cell_length_c 23.183(2)
_cell_measurement_reflns_used 9604
_cell_measurement_temperature 100(2)
_cell_volume 5273.8(7)
_computing_cell_refinement 'Nonius Collect'
_computing_data_collection 'Nonius Collect'
_computing_data_reduction 'Nonius Collect'
_computing_structure_refinement 'SHELXL-93 (Sheldrick, 1993)'
_computing_structure_solution 'SHELXS-86 (Sheldrick, 1990)'
_diffrn_ambient_temperature 100(2)
_diffrn_measurement_device 'Nonius Kappa-CCD'
_diffrn_measurement_method '754 images a 1 deg. \w and 30 sec.'
_diffrn_radiation_monochromator graphite
_diffrn_radiation_source 'fine-focus sealed tube'
_diffrn_radiation_type MoK\a
_diffrn_radiation_wavelength 0.71073
_diffrn_reflns_av_R_equivalents 0.0866
_diffrn_reflns_av_sigmaI/netI 0.0660
_diffrn_reflns_limit_h_max 19
_diffrn_reflns_limit_h_min -16
_diffrn_reflns_limit_k_max 18
_diffrn_reflns_limit_k_min -25
_diffrn_reflns_limit_l_max 28
_diffrn_reflns_limit_l_min -34
_diffrn_reflns_number 36115
_diffrn_reflns_theta_max 25.00
_diffrn_reflns_theta_min 1.45
_exptl_absorpt_coefficient_mu 0.297
_exptl_absorpt_correction_T_max 0.945
_exptl_absorpt_correction_T_min 0.869
_exptl_absorpt_correction_type 'Gaussian, face indexed'
_exptl_crystal_colour 'dark brown, almost black'
_exptl_crystal_density_diffrn 1.187
_exptl_crystal_description 'opaque block'
_exptl_crystal_F_000 2024
_exptl_crystal_size_max 0.34
_exptl_crystal_size_mid 0.26
_exptl_crystal_size_min 0.11
_refine_diff_density_max 0.251
_refine_diff_density_min -0.296
_refine_diff_density_rms 0.043
_refine_ls_abs_structure_details 'Flack H D (1983), Acta Cryst. A39, 876-881'
_refine_ls_abs_structure_Flack 0.03(2)
_refine_ls_extinction_method none
_refine_ls_goodness_of_fit_all 1.040
_refine_ls_goodness_of_fit_obs 1.074
_refine_ls_matrix_type full
_refine_ls_number_parameters 625
_refine_ls_number_reflns 9260
_refine_ls_number_restraints 0
_refine_ls_restrained_S_all 1.174
_refine_ls_restrained_S_obs 1.074
_refine_ls_R_factor_all 0.0690
_refine_ls_R_factor_obs 0.0474
_refine_ls_shift/esd_max 0.012
_refine_ls_shift/esd_mean 0.000
_refine_ls_structure_factor_coef Fsqd
_refine_ls_weighting_details 'w=1/[\s^2^(Fo^2^)+(0.0321P)^2^+2.2916P] where P=(Fo^2^+2Fc^2^)/3'
_refine_ls_weighting_scheme calc
_refine_ls_wR_factor_all 0.1168
_refine_ls_wR_factor_obs 0.0959
_reflns_number_observed 7573
_reflns_number_total 9282
_reflns_observed_criterion >2sigma(I)
_cod_data_source_file ic010860w_1.cif
_cod_data_source_block '[Mn(III)(L(ISQ))2(L(AP))]'
_cod_depositor_comments
;
The following automatic conversions were performed:

'_symmetry_cell_setting' value 'Orthorhombic' changed to
'orthorhombic' according to the built-in table from CIF Core
dictionary named 'cif_core.dic' version 2.4.1 from 2010-06-29.

Automatic conversion script
Id: cif_fix_values 1646 2011-03-28 12:23:43Z adriana 

The following automatic conversions were performed:

'_refine_ls_weighting_scheme' value 'calc
w=1/[\s^2^(Fo^2^)+(0.0321P)^2^+2.2916P] where P=(Fo^2^+2Fc^2^)/3' was
changed to 'calc'. New tag '_refine_ls_weighting_details' was
created. The value of the new tag was set to
'w=1/[\s^2^(Fo^2^)+(0.0321P)^2^+2.2916P] where P=(Fo^2^+2Fc^2^)/3'.

Automatic conversion script
Id: cif_fix_values 3143 2015-03-26 13:38:13Z robertas 
;
_cod_original_cell_volume 5273.9(7)
_cod_database_code 4317570

loop_
_symmetry_equiv_pos_as_xyz
'x, y, z'
'-x+1/2, -y, z+1/2'
'-x, y+1/2, -z+1/2'
'x+1/2, -y+1/2, -z'

loop_
_atom_site_aniso_label
_atom_site_aniso_U_11
_atom_site_aniso_U_22
_atom_site_aniso_U_33
_atom_site_aniso_U_23
_atom_site_aniso_U_13
_atom_site_aniso_U_12
Mn1 0.0245(2) 0.0316(3) 0.0345(3) 0.0050(2) -0.0062(2) -0.0004(2)
O1 0.0256(11) 0.0359(13) 0.0383(13) -0.0087(11) 0.0040(10) -0.0013(9)
O2 0.0249(12) 0.0378(13) 0.0303(12) 0.0015(10) -0.0031(9) 0.0027(9)
O3 0.0249(11) 0.0337(13) 0.0286(11) 0.0016(10) -0.0007(8) -0.0002(9)
N1 0.032(2) 0.074(2) 0.035(2) -0.016(2) 0.0037(14) -0.015(2)
N2 0.039(2) 0.043(2) 0.0235(15) 0.0041(12) -0.0056(12) -0.0033(13)
N3 0.0282(13) 0.0273(15) 0.0285(15) 0.0033(11) -0.0032(11) 0.0014(11)
C1 0.033(2) 0.026(2) 0.029(2) 0.0021(14) -0.0017(14) -0.0022(14)
C2 0.024(2) 0.040(2) 0.029(2) -0.0027(14) -0.0010(14) -0.0060(15)
C3 0.027(2) 0.034(2) 0.038(2) 0.0013(15) 0.0014(14) 0.0013(14)
C4 0.035(2) 0.029(2) 0.026(2) 0.0052(14) -0.0014(13) -0.0022(14)
C5 0.033(2) 0.037(2) 0.035(2) 0.003(2) -0.0048(14) -0.0090(15)
C6 0.028(2) 0.031(2) 0.032(2) 0.0050(15) 0.0000(14) -0.0004(13)
C7 0.026(2) 0.035(2) 0.051(2) 0.000(2) -0.001(2) -0.0017(14)
C8 0.039(2) 0.090(3) 0.065(3) 0.010(3) 0.019(2) 0.002(2)
C9 0.035(2) 0.055(3) 0.108(4) 0.019(2) 0.014(2) 0.010(2)
C10 0.028(2) 0.078(3) 0.121(4) -0.030(3) -0.005(2) -0.002(2)
C11 0.043(2) 0.037(2) 0.031(2) -0.0020(15) 0.0037(15) -0.006(2)
C12 0.066(3) 0.066(3) 0.036(2) -0.010(2) 0.010(2) -0.013(2)
C13 0.110(4) 0.032(2) 0.058(3) -0.007(2) 0.009(3) 0.009(2)
C14 0.067(3) 0.078(3) 0.061(3) -0.037(2) 0.011(2) -0.021(2)
C15 0.028(2) 0.033(2) 0.045(2) -0.009(2) -0.0001(15) -0.0030(15)
C16 0.034(2) 0.038(2) 0.038(2) -0.005(2) 0.0002(15) 0.0010(15)
C17 0.044(2) 0.039(2) 0.048(2) -0.013(2) 0.013(2) -0.005(2)
C18 0.033(2) 0.058(3) 0.076(3) -0.029(2) 0.013(2) -0.008(2)
C19 0.029(2) 0.069(3) 0.070(3) -0.031(2) -0.006(2) 0.002(2)
C20 0.041(2) 0.044(2) 0.040(2) -0.009(2) -0.007(2) 0.002(2)
C21 0.018(2) 0.025(2) 0.031(2) 0.0013(13) 0.0006(13) -0.0018(12)
C22 0.029(2) 0.028(2) 0.029(2) -0.0001(14) -0.0045(14) -0.0055(14)
C23 0.032(2) 0.027(2) 0.031(2) -0.0031(14) 0.0029(14) -0.0005(14)
C24 0.029(2) 0.028(2) 0.031(2) 0.0022(14) 0.0011(14) -0.0003(13)
C25 0.026(2) 0.036(2) 0.023(2) 0.0026(14) -0.0029(13) 0.0003(14)
C26 0.026(2) 0.030(2) 0.024(2) 0.0016(13) 0.0017(13) -0.0043(13)
C27 0.028(2) 0.043(2) 0.025(2) 0.0002(15) -0.0005(13) 0.0010(15)
C28 0.032(2) 0.054(2) 0.032(2) 0.001(2) 0.0062(14) -0.002(2)
C29 0.033(2) 0.055(2) 0.026(2) 0.002(2) 0.0039(14) 0.003(2)
C30 0.034(2) 0.047(2) 0.033(2) -0.009(2) 0.0018(14) 0.004(2)
C31 0.030(2) 0.042(2) 0.041(2) 0.004(2) 0.0042(15) 0.0110(15)
C32 0.062(3) 0.099(4) 0.060(3) -0.002(2) 0.005(2) 0.046(3)
C33 0.067(3) 0.099(4) 0.067(3) 0.033(3) 0.017(2) 0.049(3)
C34 0.033(2) 0.078(3) 0.134(5) -0.015(3) -0.013(2) 0.007(2)
C35 0.037(2) 0.050(2) 0.026(2) 0.001(2) -0.0067(15) -0.011(2)
C36 0.035(2) 0.050(2) 0.038(2) 0.003(2) -0.004(2) -0.009(2)
C37 0.048(2) 0.066(3) 0.041(2) 0.017(2) 0.003(2) -0.014(2)
C38 0.058(3) 0.066(3) 0.033(2) -0.007(2) 0.003(2) -0.008(2)
C39 0.065(3) 0.053(3) 0.045(2) -0.014(2) -0.011(2) -0.004(2)
C40 0.066(3) 0.045(2) 0.032(2) -0.003(2) -0.007(2) -0.012(2)
C41 0.027(2) 0.027(2) 0.029(2) -0.0038(13) 0.0001(12) 0.0022(13)
C42 0.031(2) 0.029(2) 0.026(2) -0.0013(13) -0.0004(13) 0.0039(13)
C43 0.029(2) 0.030(2) 0.029(2) 0.0026(14) 0.0018(13) -0.0004(14)
C44 0.033(2) 0.031(2) 0.027(2) -0.0006(14) -0.0018(14) 0.0024(13)
C45 0.036(2) 0.032(2) 0.025(2) 0.0020(14) -0.0039(13) 0.006(2)
C46 0.032(2) 0.029(2) 0.028(2) -0.0035(13) -0.0008(14) 0.0030(13)
C47 0.035(2) 0.034(2) 0.034(2) 0.0077(15) -0.0013(15) 0.0007(15)
C48 0.044(2) 0.045(2) 0.037(2) 0.010(2) 0.005(2) -0.002(2)
C49 0.049(2) 0.032(2) 0.053(2) 0.009(2) 0.002(2) 0.001(2)
C50 0.046(2) 0.055(3) 0.046(2) 0.021(2) -0.005(2) -0.008(2)
C51 0.030(2) 0.038(2) 0.034(2) 0.005(2) -0.0046(14) -0.0025(14)
C52 0.035(2) 0.060(3) 0.050(2) -0.001(2) -0.011(2) -0.004(2)
C53 0.034(2) 0.072(3) 0.049(2) 0.013(2) -0.006(2) -0.010(2)
C54 0.031(2) 0.057(2) 0.061(2) 0.000(2) -0.006(2) 0.004(2)
C55 0.024(2) 0.033(2) 0.029(2) 0.0026(14) -0.0049(13) 0.0019(13)
C56 0.032(2) 0.034(2) 0.040(2) -0.004(2) 0.0075(15) 0.0016(15)
C57 0.032(2) 0.047(2) 0.031(2) -0.004(2) 0.0065(14) 0.000(2)
C58 0.033(2) 0.041(2) 0.036(2) 0.007(2) -0.0040(15) -0.002(2)
C59 0.052(2) 0.032(2) 0.041(2) -0.005(2) 0.000(2) 0.003(2)
C60 0.046(2) 0.039(2) 0.026(2) 0.001(2) 0.001(2) 0.0006(15)

loop_
_atom_site_label
_atom_site_type_symbol
_atom_site_fract_x
_atom_site_fract_y
_atom_site_fract_z
_atom_site_U_iso_or_equiv
_atom_site_thermal_displace_type
_atom_site_occupancy
_atom_site_calc_flag
_atom_site_refinement_flags
_atom_site_disorder_group
Mn1 Mn 0.03415(3) 0.98329(3) 0.76949(2) 0.03018(12) Uani 1 d . .
O1 O 0.14285(15) 1.05457(12) 0.77846(9) 0.0333(5) Uani 1 d . .
O2 O 0.0544(2) 0.94536(12) 0.84535(8) 0.0310(5) Uani 1 d . .
O3 O -0.00836(14) 1.02748(12) 0.69698(8) 0.0291(5) Uani 1 d . .
N1 N -0.0491(2) 1.0900(2) 0.80870(13) 0.0471(9) Uani 1 d . .
H1 H -0.0594(29) 1.1069(21) 0.7771(17) 0.057 Uiso 1 d . .
N2 N 0.1452(2) 0.9004(2) 0.75301(11) 0.0352(7) Uani 1 d . .
N3 N -0.0915(2) 0.92464(14) 0.75658(11) 0.0280(6) Uani 1 d . .
C1 C 0.1327(2) 1.1089(2) 0.81855(13) 0.0292(7) Uani 1 d . .
C2 C 0.0331(2) 1.1305(2) 0.83524(12) 0.0309(7) Uani 1 d . .
C3 C 0.0166(2) 1.1880(2) 0.87498(13) 0.0328(7) Uani 1 d . .
H3 H -0.0519(2) 1.2025(2) 0.88448(13) 0.039 Uiso 1 calc R .
C4 C 0.0990(2) 1.2244(2) 0.90099(13) 0.0301(7) Uani 1 d . .
C5 C 0.1971(3) 1.2021(2) 0.88413(14) 0.0349(8) Uani 1 d . .
H5 H 0.2542(3) 1.2272(2) 0.90141(14) 0.042 Uiso 1 calc R .
C6 C 0.2181(2) 1.1457(2) 0.84384(13) 0.0306(7) Uani 1 d . .
C7 C 0.3293(2) 1.1231(2) 0.82827(15) 0.0376(8) Uani 1 d . .
C8 C 0.3479(3) 1.1350(3) 0.7637(2) 0.0647(12) Uani 1 d . .
H8A H 0.3370(21) 1.1887(4) 0.7540(3) 0.097 Uiso 1 calc R .
H8B H 0.2997(15) 1.1034(12) 0.7416(2) 0.097 Uiso 1 calc R .
H8C H 0.4189(7) 1.1205(15) 0.7542(3) 0.097 Uiso 1 calc R .
C9 C 0.3491(3) 1.0412(2) 0.8433(2) 0.0660(13) Uani 1 d . .
H9A H 0.2972(13) 1.0089(3) 0.8247(10) 0.099 Uiso 1 calc R .
H9B H 0.3450(21) 1.0346(4) 0.8853(2) 0.099 Uiso 1 calc R .
H9C H 0.4180(9) 1.0265(5) 0.8299(11) 0.099 Uiso 1 calc R .
C10 C 0.4082(3) 1.1722(3) 0.8597(2) 0.0754(15) Uani 1 d . .
H10A H 0.3960(15) 1.2259(3) 0.8504(11) 0.113 Uiso 1 calc R .
H10B H 0.4779(3) 1.1578(13) 0.8474(10) 0.113 Uiso 1 calc R .
H10C H 0.4014(16) 1.1645(14) 0.9014(2) 0.113 Uiso 1 calc R .
C11 C 0.0784(3) 1.2869(2) 0.94522(14) 0.0370(8) Uani 1 d . .
C12 C 0.0086(3) 1.2573(2) 0.99231(15) 0.0558(11) Uani 1 d . .
H12A H -0.0583(8) 1.2432(14) 0.9757(2) 0.084 Uiso 1 calc R .
H12B H -0.0015(17) 1.2970(6) 1.0215(6) 0.084 Uiso 1 calc R .
H12C H 0.0402(10) 1.2125(9) 1.0103(8) 0.084 Uiso 1 calc R .
C13 C 0.0264(4) 1.3539(2) 0.9147(2) 0.0668(12) Uani 1 d . .
H13A H 0.0726(10) 1.3739(11) 0.8848(9) 0.100 Uiso 1 calc R .
H13B H 0.0115(21) 1.3941(7) 0.9428(3) 0.100 Uiso 1 calc R .
H13C H -0.0382(12) 1.3368(4) 0.8969(11) 0.100 Uiso 1 calc R .
C14 C 0.1776(3) 1.3155(3) 0.9730(2) 0.0686(13) Uani 1 d . .
H14A H 0.2211(11) 1.3395(15) 0.9436(3) 0.103 Uiso 1 calc R .
H14B H 0.2147(12) 1.2725(4) 0.9903(11) 0.103 Uiso 1 calc R .
H14C H 0.1608(4) 1.3528(13) 1.0030(9) 0.103 Uiso 1 calc R .
C15 C -0.1443(2) 1.0804(2) 0.83604(15) 0.0355(8) Uani 1 d . .
C16 C -0.1508(3) 1.0636(2) 0.89439(14) 0.0365(8) Uani 1 d . .
H16 H -0.0902(3) 1.0625(2) 0.91744(14) 0.044 Uiso 1 calc R .
C17 C -0.2449(3) 1.0486(2) 0.9186(2) 0.0435(9) Uani 1 d . .
H17 H -0.2487(3) 1.0374(2) 0.9586(2) 0.052 Uiso 1 calc R .
C18 C -0.3333(3) 1.0494(2) 0.8867(2) 0.0557(11) Uani 1 d . .
H18 H -0.3980(3) 1.0386(2) 0.9042(2) 0.067 Uiso 1 calc R .
C19 C -0.3277(3) 1.0662(2) 0.8285(2) 0.0559(11) Uani 1 d . .
H19 H -0.3889(3) 1.0666(2) 0.8059(2) 0.067 Uiso 1 calc R .
C20 C -0.2345(3) 1.0824(2) 0.8032(2) 0.0416(9) Uani 1 d . .
H20 H -0.2315(3) 1.0950(2) 0.7634(2) 0.050 Uiso 1 calc R .
C21 C 0.1371(2) 0.9044(2) 0.85322(12) 0.0245(7) Uani 1 d . .
C22 C 0.1911(2) 0.8781(2) 0.80269(13) 0.0285(7) Uani 1 d . .
C23 C 0.2858(2) 0.8400(2) 0.80841(14) 0.0299(7) Uani 1 d . .
H23 H 0.3211(2) 0.8229(2) 0.77489(14) 0.036 Uiso 1 calc R .
C24 C 0.3278(2) 0.8272(2) 0.86145(13) 0.0294(7) Uani 1 d . .
C25 C 0.2708(2) 0.8505(2) 0.91072(13) 0.0283(7) Uani 1 d . .
H25 H 0.2990(2) 0.8393(2) 0.94757(13) 0.034 Uiso 1 calc R .
C26 C 0.1776(2) 0.8883(2) 0.90906(12) 0.0267(7) Uani 1 d . .
C27 C 0.1243(2) 0.9160(2) 0.96368(13) 0.0319(7) Uani 1 d . .
C28 C 0.0114(2) 0.8892(2) 0.96435(14) 0.0393(9) Uani 1 d . .
H28A H -0.0222(5) 0.9070(10) 0.9998(5) 0.059 Uiso 1 calc R .
H28B H 0.0092(2) 0.8335(2) 0.9629(9) 0.059 Uiso 1 calc R .
H28C H -0.0249(5) 0.9101(10) 0.9308(5) 0.059 Uiso 1 calc R .
C29 C 0.1766(3) 0.8859(2) 1.01815(13) 0.0381(8) Uani 1 d . .
H29A H 0.1375(10) 0.9023(10) 1.05213(13) 0.057 Uiso 1 calc R .
H29B H 0.2471(6) 0.9058(10) 1.0204(5) 0.057 Uiso 1 calc R .
H29C H 0.1786(15) 0.8301(2) 1.0169(4) 0.057 Uiso 1 calc R .
C30 C 0.1285(2) 1.0037(2) 0.96486(14) 0.0380(8) Uani 1 d . .
H30A H 0.0894(13) 1.0226(2) 0.9981(5) 0.057 Uiso 1 calc R .
H30B H 0.0983(14) 1.0240(2) 0.9293(4) 0.057 Uiso 1 calc R .
H30C H 0.2005(3) 1.0204(2) 0.9680(9) 0.057 Uiso 1 calc R .
C31 C 0.4357(2) 0.7941(2) 0.86906(15) 0.0379(8) Uani 1 d . .
C32 C 0.4750(4) 0.7558(3) 0.8161(2) 0.0734(14) Uani 1 d . .
H32A H 0.4250(12) 0.7174(13) 0.8034(8) 0.110 Uiso 1 calc R .
H32B H 0.5411(13) 0.7312(16) 0.8245(4) 0.110 Uiso 1 calc R .
H32C H 0.4845(24) 0.7937(4) 0.7855(5) 0.110 Uiso 1 calc R .
C33 C 0.4388(3) 0.7370(3) 0.9187(2) 0.078(2) Uani 1 d . .
H33A H 0.4150(25) 0.7617(6) 0.9542(3) 0.116 Uiso 1 calc R .
H33B H 0.5098(5) 0.7189(14) 0.9240(9) 0.116 Uiso 1 calc R .
H33C H 0.3938(20) 0.6938(9) 0.9097(7) 0.116 Uiso 1 calc R .
C34 C 0.5077(3) 0.8594(3) 0.8851(2) 0.082(2) Uani 1 d . .
H34A H 0.4795(14) 0.8868(12) 0.9184(9) 0.122 Uiso 1 calc R .
H34B H 0.5140(20) 0.8944(10) 0.8524(5) 0.122 Uiso 1 calc R .
H34C H 0.5759(8) 0.8390(3) 0.8949(14) 0.122 Uiso 1 calc R .
C35 C 0.1882(3) 0.8803(2) 0.69907(14) 0.0377(8) Uani 1 d . .
C36 C 0.2052(3) 0.9382(2) 0.65956(15) 0.0413(9) Uani 1 d . .
H36 H 0.1889(3) 0.9893(2) 0.66946(15) 0.050 Uiso 1 calc R .
C37 C 0.2452(3) 0.9220(2) 0.6064(2) 0.0518(10) Uani 1 d . .
H37 H 0.2569(3) 0.9622(2) 0.5798(2) 0.062 Uiso 1 calc R .
C38 C 0.2691(3) 0.8475(2) 0.5908(2) 0.0522(10) Uani 1 d . .
H38 H 0.2971(3) 0.8367(2) 0.5539(2) 0.063 Uiso 1 calc R .
C39 C 0.2516(3) 0.7895(2) 0.6299(2) 0.0543(10) Uani 1 d . .
H39 H 0.2677(3) 0.7385(2) 0.6197(2) 0.065 Uiso 1 calc R .
C40 C 0.2111(3) 0.8052(2) 0.68348(15) 0.0481(10) Uani 1 d . .
H40 H 0.1986(3) 0.7649(2) 0.70993(15) 0.058 Uiso 1 calc R .
C41 C -0.1009(2) 1.0079(2) 0.67985(12) 0.0277(7) Uani 1 d . .
C42 C -0.1503(2) 0.9509(2) 0.71278(12) 0.0283(7) Uani 1 d . .
C43 C -0.2532(2) 0.9282(2) 0.70058(13) 0.0293(7) Uani 1 d . .
H43 H -0.2852(2) 0.8892(2) 0.72266(13) 0.035 Uiso 1 calc R .
C44 C -0.3054(2) 0.9626(2) 0.65718(13) 0.0305(7) Uani 1 d . .
C45 C -0.2520(2) 1.0167(2) 0.62255(12) 0.0309(7) Uani 1 d . .
H45 H -0.2882(2) 1.0376(2) 0.59061(12) 0.037 Uiso 1 calc R .
C46 C -0.1523(2) 1.0414(2) 0.63149(13) 0.0296(7) Uani 1 d . .
C47 C -0.1027(3) 1.1047(2) 0.59604(14) 0.0342(8) Uani 1 d . .
C48 C 0.0047(3) 1.0817(2) 0.57515(15) 0.0421(9) Uani 1 d . .
H48A H 0.0345(7) 1.1232(5) 0.5523(8) 0.063 Uiso 1 calc R .
H48B H -0.0005(3) 1.0358(7) 0.5513(8) 0.063 Uiso 1 calc R .
H48C H 0.0491(5) 1.0714(12) 0.60848(15) 0.063 Uiso 1 calc R .
C49 C -0.0948(3) 1.1759(2) 0.6346(2) 0.0443(9) Uani 1 d . .
H49A H -0.0605(16) 1.2169(5) 0.6133(4) 0.066 Uiso 1 calc R .
H49B H -0.0547(15) 1.1637(4) 0.6693(5) 0.066 Uiso 1 calc R .
H49C H -0.1642(3) 1.1924(8) 0.6459(8) 0.066 Uiso 1 calc R .
C50 C -0.1661(3) 1.1254(2) 0.5427(2) 0.0490(10) Uani 1 d . .
H50A H -0.1311(10) 1.1661(10) 0.5214(6) 0.073 Uiso 1 calc R .
H50B H -0.2347(7) 1.1429(13) 0.5546(2) 0.073 Uiso 1 calc R .
H50C H -0.1731(16) 1.0805(4) 0.5179(5) 0.073 Uiso 1 calc R .
C51 C -0.4199(2) 0.9479(2) 0.64478(14) 0.0341(8) Uani 1 d . .
C52 C -0.4316(3) 0.9091(2) 0.5859(2) 0.0483(10) Uani 1 d . .
H52A H -0.3979(16) 0.8592(6) 0.5868(4) 0.072 Uiso 1 calc R .
H52B H -0.3994(17) 0.9407(7) 0.5561(2) 0.072 Uiso 1 calc R .
H52C H -0.5051(3) 0.9026(13) 0.5771(5) 0.072 Uiso 1 calc R .
C53 C -0.4692(3) 0.8963(2) 0.6907(2) 0.0515(10) Uani 1 d . .
H53A H -0.4355(13) 0.8464(5) 0.6901(7) 0.077 Uiso 1 calc R .
H53B H -0.5429(5) 0.8902(11) 0.6824(6) 0.077 Uiso 1 calc R .
H53C H -0.4605(17) 0.9195(7) 0.7289(2) 0.077 Uiso 1 calc R .
C54 C -0.4788(3) 1.0230(2) 0.6449(2) 0.0495(9) Uani 1 d . .
H54A H -0.4651(15) 1.0502(7) 0.6810(5) 0.074 Uiso 1 calc R .
H54B H -0.5530(3) 1.0128(2) 0.6416(11) 0.074 Uiso 1 calc R .
H54C H -0.4563(14) 1.0542(6) 0.6122(6) 0.074 Uiso 1 calc R .
C55 C -0.1249(2) 0.8611(2) 0.78965(13) 0.0287(7) Uani 1 d . .
C56 C -0.1714(2) 0.8712(2) 0.84257(14) 0.0354(8) Uani 1 d . .
H56 H -0.1831(2) 0.9211(2) 0.85687(14) 0.042 Uiso 1 calc R .
C57 C -0.2010(2) 0.8085(2) 0.87499(14) 0.0366(8) Uani 1 d . .
H57 H -0.2322(2) 0.8157(2) 0.91168(14) 0.044 Uiso 1 calc R .
C58 C -0.1857(2) 0.7365(2) 0.85447(14) 0.0365(8) Uani 1 d . .
H58 H -0.2060(2) 0.6937(2) 0.87684(14) 0.044 Uiso 1 calc R .
C59 C -0.1409(3) 0.7262(2) 0.80128(15) 0.0417(8) Uani 1 d . .
H59 H -0.1306(3) 0.6762(2) 0.78680(15) 0.050 Uiso 1 calc R .
C60 C -0.1106(3) 0.7884(2) 0.76871(14) 0.0367(8) Uani 1 d . .
H60 H -0.0800(3) 0.7810(2) 0.73190(14) 0.044 Uiso 1 calc R .

loop_
_atom_type_symbol
_atom_type_description
_atom_type_scat_dispersion_real
_atom_type_scat_dispersion_imag
_atom_type_scat_source
C C 0.0033 0.0016 'International Tables Vol C Tables 4.2.6.8 and 6.1.1.4'
H H 0.0000 0.0000 'International Tables Vol C Tables 4.2.6.8 and 6.1.1.4'
N N 0.0061 0.0033 'International Tables Vol C Tables 4.2.6.8 and 6.1.1.4'
O O 0.0106 0.0060 'International Tables Vol C Tables 4.2.6.8 and 6.1.1.4'
Mn Mn 0.3368 0.7283 'International Tables Vol C Tables 4.2.6.8 and 6.1.1.4'

loop_
_geom_angle_atom_site_label_1
_geom_angle_atom_site_label_2
_geom_angle_atom_site_label_3
_geom_angle
_geom_angle_site_symmetry_1
_geom_angle_site_symmetry_3
_geom_angle_publ_flag
O1 Mn1 O2 91.58(9) . . ?
O1 Mn1 O3 92.40(9) . . ?
O2 Mn1 O3 170.50(9) . . ?
O1 Mn1 N3 170.42(10) . . ?
O2 Mn1 N3 94.13(10) . . ?
O3 Mn1 N3 80.83(9) . . ?
O1 Mn1 N2 88.20(9) . . ?
O2 Mn1 N2 80.18(9) . . ?
O3 Mn1 N2 108.56(9) . . ?
N3 Mn1 N2 100.35(10) . . ?
O1 Mn1 N1 76.80(10) . . ?
O2 Mn1 N1 89.12(10) . . ?
O3 Mn1 N1 83.41(10) . . ?
N3 Mn1 N1 95.58(10) . . ?
N2 Mn1 N1 161.36(10) . . ?
C1 O1 Mn1 118.3(2) . . ?
C21 O2 Mn1 115.9(2) . . ?
C41 O3 Mn1 114.8(2) . . ?
C15 N1 C2 121.7(3) . . ?
C15 N1 Mn1 119.1(2) . . ?
C2 N1 Mn1 102.9(2) . . ?
C22 N2 C35 120.5(3) . . ?
C22 N2 Mn1 110.5(2) . . ?
C35 N2 Mn1 127.5(2) . . ?
C42 N3 C55 120.2(3) . . ?
C42 N3 Mn1 114.0(2) . . ?
C55 N3 Mn1 125.9(2) . . ?
O1 C1 C2 118.4(3) . . ?
O1 C1 C6 122.6(3) . . ?
C2 C1 C6 119.0(3) . . ?
C3 C2 C1 121.6(3) . . ?
C3 C2 N1 122.5(3) . . ?
C1 C2 N1 115.8(3) . . ?
C4 C3 C2 120.6(3) . . ?
C3 C4 C5 117.0(3) . . ?
C3 C4 C11 119.4(3) . . ?
C5 C4 C11 123.6(3) . . ?
C4 C5 C6 124.8(3) . . ?
C5 C6 C1 117.0(3) . . ?
C5 C6 C7 121.7(3) . . ?
C1 C6 C7 121.3(3) . . ?
C9 C7 C10 108.5(3) . . ?
C9 C7 C8 109.4(3) . . ?
C10 C7 C8 106.5(3) . . ?
C9 C7 C6 110.7(3) . . ?
C10 C7 C6 111.7(3) . . ?
C8 C7 C6 110.0(3) . . ?
C12 C11 C14 108.2(3) . . ?
C12 C11 C4 110.1(3) . . ?
C14 C11 C4 112.0(3) . . ?
C12 C11 C13 109.6(3) . . ?
C14 C11 C13 108.2(3) . . ?
C4 C11 C13 108.7(3) . . ?
C16 C15 C20 119.1(3) . . ?
C16 C15 N1 121.5(3) . . ?
C20 C15 N1 119.3(3) . . ?
C17 C16 C15 119.7(3) . . ?
C18 C17 C16 121.6(4) . . ?
C17 C18 C19 119.1(4) . . ?
C20 C19 C18 120.5(3) . . ?
C19 C20 C15 119.9(3) . . ?
O2 C21 C26 122.7(3) . . ?
O2 C21 C22 117.6(3) . . ?
C26 C21 C22 119.7(3) . . ?
N2 C22 C23 127.0(3) . . ?
N2 C22 C21 112.6(3) . . ?
C23 C22 C21 120.1(3) . . ?
C24 C23 C22 120.8(3) . . ?
C23 C24 C25 118.0(3) . . ?
C23 C24 C31 122.2(3) . . ?
C25 C24 C31 119.6(3) . . ?
C26 C25 C24 124.9(3) . . ?
C25 C26 C21 116.4(3) . . ?
C25 C26 C27 121.9(3) . . ?
C21 C26 C27 121.6(3) . . ?
C26 C27 C29 112.0(3) . . ?
C26 C27 C28 110.0(3) . . ?
C29 C27 C28 107.9(3) . . ?
C26 C27 C30 108.6(3) . . ?
C29 C27 C30 108.4(3) . . ?
C28 C27 C30 109.8(3) . . ?
C32 C31 C24 112.9(3) . . ?
C32 C31 C34 109.4(3) . . ?
C24 C31 C34 107.7(3) . . ?
C32 C31 C33 108.4(3) . . ?
C24 C31 C33 111.2(3) . . ?
C34 C31 C33 107.1(3) . . ?
C36 C35 C40 119.2(3) . . ?
C36 C35 N2 117.7(3) . . ?
C40 C35 N2 123.2(3) . . ?
C37 C36 C35 120.3(4) . . ?
C36 C37 C38 120.9(4) . . ?
C39 C38 C37 119.1(4) . . ?
C40 C39 C38 120.5(4) . . ?
C39 C40 C35 120.1(4) . . ?
O3 C41 C42 115.9(3) . . ?
O3 C41 C46 123.8(3) . . ?
C42 C41 C46 120.3(3) . . ?
N3 C42 C41 113.1(3) . . ?
N3 C42 C43 125.7(3) . . ?
C41 C42 C43 121.1(3) . . ?
C44 C43 C42 119.4(3) . . ?
C43 C44 C45 118.4(3) . . ?
C43 C44 C51 123.1(3) . . ?
C45 C44 C51 118.5(3) . . ?
C46 C45 C44 125.5(3) . . ?
C45 C46 C41 115.2(3) . . ?
C45 C46 C47 122.9(3) . . ?
C41 C46 C47 121.7(3) . . ?
C46 C47 C48 111.2(3) . . ?
C46 C47 C50 112.5(3) . . ?
C48 C47 C50 107.2(3) . . ?
C46 C47 C49 107.9(3) . . ?
C48 C47 C49 109.8(3) . . ?
C50 C47 C49 108.2(3) . . ?
C54 C51 C52 109.7(3) . . ?
C54 C51 C44 109.8(3) . . ?
C52 C51 C44 109.7(3) . . ?
C54 C51 C53 107.5(3) . . ?
C52 C51 C53 108.3(3) . . ?
C44 C51 C53 111.8(3) . . ?
C60 C55 C56 119.4(3) . . ?
C60 C55 N3 119.7(3) . . ?
C56 C55 N3 120.8(3) . . ?
C55 C56 C57 120.1(3) . . ?
C58 C57 C56 120.4(3) . . ?
C57 C58 C59 119.7(3) . . ?
C58 C59 C60 120.3(3) . . ?
C55 C60 C59 120.0(3) . . ?

loop_
_geom_bond_atom_site_label_1
_geom_bond_atom_site_label_2
_geom_bond_distance
_geom_bond_site_symmetry_2
_geom_bond_publ_flag
Mn1 O1 1.896(2) . ?
Mn1 O2 1.899(2) . ?
Mn1 O3 1.932(2) . ?
Mn1 N3 1.950(2) . ?
Mn1 N2 2.082(3) . ?
Mn1 N1 2.345(3) . ?
O1 C1 1.339(4) . ?
O2 C21 1.303(3) . ?
O3 C41 1.309(3) . ?
N1 C15 1.396(4) . ?
N1 C2 1.422(4) . ?
N2 C22 1.354(4) . ?
N2 C35 1.414(4) . ?
N3 C42 1.350(4) . ?
N3 C55 1.421(4) . ?
C1 C2 1.399(4) . ?
C1 C6 1.409(4) . ?
C2 C3 1.383(4) . ?
C3 C4 1.382(4) . ?
C4 C5 1.387(5) . ?
C4 C11 1.525(4) . ?
C5 C6 1.388(4) . ?
C6 C7 1.537(4) . ?
C7 C9 1.502(5) . ?
C7 C10 1.523(5) . ?
C7 C8 1.530(5) . ?
C11 C12 1.509(5) . ?
C11 C14 1.523(5) . ?
C11 C13 1.530(5) . ?
C15 C16 1.387(5) . ?
C15 C20 1.395(5) . ?
C16 C17 1.367(5) . ?
C17 C18 1.364(5) . ?
C18 C19 1.382(6) . ?
C19 C20 1.372(5) . ?
C21 C26 1.426(4) . ?
C21 C22 1.441(4) . ?
C22 C23 1.404(4) . ?
C23 C24 1.364(4) . ?
C24 C25 1.421(4) . ?
C24 C31 1.523(4) . ?
C25 C26 1.377(4) . ?
C26 C27 1.523(4) . ?
C27 C29 1.528(4) . ?
C27 C28 1.536(4) . ?
C27 C30 1.542(5) . ?
C31 C32 1.490(5) . ?
C31 C34 1.523(5) . ?
C31 C33 1.526(5) . ?
C35 C36 1.386(5) . ?
C35 C40 1.400(5) . ?
C36 C37 1.366(5) . ?
C37 C38 1.393(6) . ?
C38 C39 1.381(5) . ?
C39 C40 1.377(5) . ?
C41 C42 1.413(4) . ?
C41 C46 1.430(4) . ?
C42 C43 1.420(4) . ?
C43 C44 1.354(4) . ?
C44 C45 1.423(4) . ?
C44 C51 1.534(4) . ?
C45 C46 1.379(4) . ?
C46 C47 1.525(4) . ?
C47 C48 1.527(4) . ?
C47 C50 1.529(5) . ?
C47 C49 1.541(5) . ?
C51 C54 1.523(5) . ?
C51 C52 1.533(5) . ?
C51 C53 1.536(4) . ?
C55 C60 1.378(4) . ?
C55 C56 1.378(4) . ?
C56 C57 1.387(5) . ?
C57 C58 1.366(5) . ?
C58 C59 1.375(5) . ?
C59 C60 1.385(5) . ?
